data_2008623
loop_
_publ_author_name
'Bourne, Susan A'
'Green, Ivan R'
'Tocoli, Felismino E'

_publ_section_title
;
 Analogues of anacardic acids: 6-(cyclohexylmethyl)salicylic acid and
 6-(2-cyclohexylethyl)salicylic acid
;
_journal_issue 6
_journal_name_full 'Acta Crystallographica Section C'
_journal_page_first IUC9900063
_journal_paper_doi 10.1107/S0108270199099278
_journal_volume 55
_journal_year 1999
_chemical_formula_moiety 'C14 H18 O3'
_chemical_formula_sum 'C14 H18 O3'
_chemical_formula_weight 234.28
_chemical_melting_point 419
_chemical_name_systematic '6-(cyclohexylmethylene)salicylic acid '
_space_group_IT_number 15
_symmetry_cell_setting monoclinic
_symmetry_space_group_name_Hall '-C 2yc'
_symmetry_space_group_name_H-M 'C 1 2/c 1'
_cell_angle_alpha 90.00
_cell_angle_beta 112.41(2)
_cell_angle_gamma 90.00
_cell_formula_units_Z 8
_cell_length_a 21.913(2)
_cell_length_b 5.254(2)
_cell_length_c 23.553(2)
_cell_measurement_reflns_used 1773
_cell_measurement_temperature 293(2)
_cell_measurement_theta_max 25.27
_cell_measurement_theta_min 4.78
_cell_volume 2506.9(11)
_computing_cell_refinement 'DENZO (Otwinowski & Minor, 1996)'
_computing_data_collection 'COLLECT (Nonius, 1998)'
_computing_data_reduction DENZO
_computing_structure_refinement 'SHELX97 (Sheldrick, 1997)'
_computing_structure_solution 'SHELXS97 (Sheldrick, 1990)'
_diffrn_measured_fraction_theta_full 0.436
_diffrn_measured_fraction_theta_max 0.436
_diffrn_measurement_device_type 'Nonius Kappa CCD'
_diffrn_measurement_method '\f and \w'
_diffrn_radiation_type MoK\a
_diffrn_radiation_wavelength 0.71070
_diffrn_reflns_av_R_equivalents 0.034
_diffrn_reflns_limit_h_max 26
_diffrn_reflns_limit_h_min 0
_diffrn_reflns_limit_k_max 5
_diffrn_reflns_limit_k_min 0
_diffrn_reflns_limit_l_max 25
_diffrn_reflns_limit_l_min -26
_diffrn_reflns_number 8975
_diffrn_reflns_theta_full 25.27
_diffrn_reflns_theta_max 25.27
_exptl_absorpt_coefficient_mu 0.086
_exptl_absorpt_correction_type none
_exptl_crystal_colour colourless
_exptl_crystal_density_diffrn 1.241
_exptl_crystal_density_method 'not measured'
_exptl_crystal_description prism
_exptl_crystal_size_max 0.35
_exptl_crystal_size_mid 0.30
_exptl_crystal_size_min 0.30
_refine_diff_density_max 0.340
_refine_diff_density_min -0.266
_refine_ls_extinction_method none
_refine_ls_goodness_of_fit_ref 1.056
_refine_ls_hydrogen_treatment mixed
_refine_ls_number_parameters 162
_refine_ls_number_reflns 1773
_refine_ls_R_factor_gt 0.0513
_refine_ls_shift/su_max 0.004
_refine_ls_structure_factor_coef Fsqd
_refine_ls_weighting_details 'calc w = 1/[\s^2^(Fo^2^)+(0.1329P)^2^+0.3766P] where P = (Fo^2^+2Fc^2^)/3'
_refine_ls_weighting_scheme sigma
_refine_ls_wR_factor_ref 0.1741
_reflns_number_gt 1488
_reflns_number_total 1773
_reflns_threshold_expression I>2\s(I)
_cod_data_source_file qa0126.cif
_cod_data_source_block 1
_cod_original_cell_volume 2506.9(10)
_cod_original_sg_symbol_H-M 'C 2/c'
_cod_database_code 2008623
_cod_database_fobs_code 2008623

loop_
_symmetry_equiv_pos_as_xyz
'x, y, z'
'-x, y, -z+1/2'
'x+1/2, y+1/2, z'
'-x+1/2, y+1/2, -z+1/2'
'-x, -y, -z'
'x, -y, z-1/2'
'-x+1/2, -y+1/2, -z'
'x+1/2, -y+1/2, z-1/2'

loop_
_atom_site_label
_atom_site_fract_x
_atom_site_fract_y
_atom_site_fract_z
_atom_site_U_iso_or_equiv
_atom_site_adp_type
_atom_site_calc_flag
_atom_site_refinement_flags
_atom_site_occupancy
_atom_site_disorder_assembly
_atom_site_disorder_group
_atom_site_type_symbol
O1 .23369(7) .1381(3) .05691(6) .0550(5) Uani d . 1 . . O
O2 .30932(7) -.0157(3) .02595(7) .0566(5) Uani d . 1 . . O
H2O .2879(13) .091(6) -.0022(15) .088(9) Uiso d . 1 . . H
O3 .21642(8) -.0406(3) .14992(8) .0667(5) Uani d . 1 . . O
H3O .210(2) .052(9) .113(2) .151(15) Uiso d . 1 . . H
C1 .29952(9) -.2048(3) .11397(8) .0409(5) Uani d . 1 . . C
C2 .26599(9) -.2044(4) .15467(9) .0469(6) Uani d . 1 . . C
C3 .28250(10) -.3749(4) .20310(10) .0554(6) Uani d . 1 . . C
H3 .2604 -.3706 .2299 .066 Uiso calc R 1 . . H
C4 .33097(11) -.5482(4) .21133(10) .0571(6) Uani d . 1 . . C
H4 .3417 -.6636 .2436 .068 Uiso calc R 1 . . H
C5 .36435(10) -.5548(4) .17245(10) .0510(6) Uani d . 1 . . C
H5 .3974 -.6757 .1792 .061 Uiso calc R 1 . . H
C6 .35069(9) -.3878(3) .12335(9) .0425(5) Uani d . 1 . . C
C7 .39269(10) -.4131(3) .08571(9) .0469(6) Uani d . 1 . . C
H7A .3646 -.3879 .0429 .056 Uiso calc R 1 . . H
H7B .4093 -.5860 .0899 .056 Uiso calc R 1 . . H
C8 .45143(10) -.2308(4) .10185(8) .0471(6) Uani d . 1 . . C
H8 .4338 -.0591 .0898 .057 Uiso calc R 1 . . H
C9 .49244(12) -.2973(5) .06491(10) .0651(7) Uani d . 1 . . C
H9A .4649 -.2880 .0215 .078 Uiso calc R 1 . . H
H9B .5081 -.4710 .0741 .078 Uiso calc R 1 . . H
C10 .55180(14) -.1186(6) .07871(13) .0834(8) Uani d . 1 . . C
H10A .5782 -.1750 .0561 .100 Uiso calc R 1 . . H
H10B .5362 .0520 .0650 .100 Uiso calc R 1 . . H
C11 .59371(12) -.1134(6) .14562(13) .0794(8) Uani d . 1 . . C
H11A .6284 .0119 .1533 .095 Uiso calc R 1 . . H
H11B .6143 -.2784 .1581 .095 Uiso calc R 1 . . H
C12 .55330(11) -.0486(4) .18333(11) .0632(7) Uani d . 1 . . C
H12A .5378 .1256 .1749 .076 Uiso calc R 1 . . H
H12B .5811 -.0604 .2266 .076 Uiso calc R 1 . . H
C13 .49457(10) -.2238(4) .16962(10) .0554(6) Uani d . 1 . . C
H13A .5102 -.3945 .1833 .067 Uiso calc R 1 . . H
H13B .4684 -.1671 .1924 .067 Uiso calc R 1 . . H
C14 .27855(9) -.0163(3) .06393(9) .0423(5) Uani d . 1 . . C

loop_
_atom_site_aniso_label
_atom_site_aniso_U_11
_atom_site_aniso_U_22
_atom_site_aniso_U_33
_atom_site_aniso_U_12
_atom_site_aniso_U_13
_atom_site_aniso_U_23
O1 .0531(9) .0553(9) .0525(9) .0145(7) .0156(7) .0108(6)
O2 .0542(10) .0623(10) .0520(9) .0156(7) .0189(8) .0170(7)
O3 .0640(11) .0711(10) .0736(12) .0207(8) .0360(9) .0151(8)
C1 .0352(10) .0396(10) .0398(10) -.0034(8) .0053(8) -.0021(7)
C2 .0384(11) .0476(11) .0507(12) -.0011(8) .0124(9) .0000(8)
C3 .0490(13) .0615(12) .0558(13) -.0048(10) .0202(10) .0090(10)
C4 .0497(13) .0573(12) .0578(14) -.0036(10) .0134(11) .0184(10)
C5 .0418(12) .0428(11) .0606(14) .0026(8) .0109(10) .0091(8)
C6 .0379(11) .0368(10) .0453(11) -.0053(8) .0074(9) -.0044(7)
C7 .0506(12) .0379(10) .0459(12) .0062(8) .0113(9) -.0044(8)
C8 .0467(12) .0477(11) .0464(12) .0047(8) .0171(9) -.0021(8)
C9 .0715(16) .0780(15) .0535(14) .0045(12) .0326(12) -.0031(10)
C10 .0813(19) .105(2) .0820(19) .0011(15) .0510(16) .0109(15)
C11 .0506(14) .1000(19) .089(2) -.0058(13) .0286(14) .0063(15)
C12 .0491(13) .0683(13) .0674(15) -.0090(10) .0170(11) -.0057(11)
C13 .0500(13) .0642(13) .0523(13) -.0024(10) .0197(10) -.0062(9)
C14 .0363(11) .0420(11) .0409(11) -.0020(8) .0061(9) -.0044(7)

loop_
_atom_type_symbol
_atom_type_description
_atom_type_scat_dispersion_real
_atom_type_scat_dispersion_imag
_atom_type_scat_source
C C 0.0033 0.0016 'International Tables Vol C Tables 4.2.6.8 and 6.1.1.4'
H H 0.0000 0.0000 'International Tables Vol C Tables 4.2.6.8 and 6.1.1.4'
O O 0.0106 0.0060 'International Tables Vol C Tables 4.2.6.8 and 6.1.1.4'

loop_
_geom_angle_atom_site_label_1
_geom_angle_atom_site_label_2
_geom_angle_atom_site_label_3
_geom_angle
_geom_angle_publ_flag
C2 C1 C6 118.46(16) no
C2 C1 C14 117.25(17) no
C6 C1 C14 124.29(18) no
O3 C2 C3 115.32(18) yes
O3 C2 C1 123.51(17) yes
C3 C2 C1 121.17(18) no
C4 C3 C2 119.8(2) no
C3 C4 C5 120.60(19) no
C4 C5 C6 122.56(19) no
C5 C6 C1 117.43(19) no
C5 C6 C7 116.58(17) no
C1 C6 C7 125.98(16) no
C6 C7 C8 116.27(15) yes
C9 C8 C13 110.07(17) yes
C9 C8 C7 109.91(16) yes
C13 C8 C7 113.87(16) yes
C8 C9 C10 112.2(2) yes
C11 C10 C9 111.4(2) yes
C10 C11 C12 111.2(2) yes
C11 C12 C13 112.2(2) yes
C8 C13 C12 112.21(18) yes
O1 C14 O2 119.83(17) yes
O1 C14 C1 122.55(19) yes
O2 C14 C1 117.62(17) yes

loop_
_geom_bond_atom_site_label_1
_geom_bond_atom_site_label_2
_geom_bond_site_symmetry_2
_geom_bond_distance
_geom_bond_publ_flag
O1 C14 . 1.236(2) yes
O2 C14 . 1.309(2) yes
O3 C2 . 1.356(2) yes
C1 C2 . 1.413(3) no
C1 C6 . 1.429(3) no
C1 C14 . 1.472(3) yes
C2 C3 . 1.386(3) no
C3 C4 . 1.355(3) no
C4 C5 . 1.373(3) no
C5 C6 . 1.391(3) no
C6 C7 . 1.507(3) yes
C7 C8 . 1.531(3) yes
C8 C9 . 1.511(3) yes
C8 C13 . 1.514(3) yes
C9 C10 . 1.535(4) yes
C10 C11 . 1.491(4) yes
C11 C12 . 1.513(4) yes
C12 C13 . 1.514(3) yes

loop_
_geom_hbond_atom_site_label_D
_geom_hbond_atom_site_label_H
_geom_hbond_atom_site_label_A
_geom_hbond_site_symmetry_A
_geom_hbond_distance_DH
_geom_hbond_distance_HA
_geom_hbond_distance_DA
_geom_hbond_angle_DHA
_geom_hbond_publ_flag
O2 H2O O1 7_555 0.86(3) 1.86(3) 2.689(2) 163(3) yes
O3 H3O O1 . 0.96(5) 1.66(3) 2.541(2) 153(4) yes

loop_
_geom_torsion_atom_site_label_1
_geom_torsion_atom_site_label_2
_geom_torsion_atom_site_label_3
_geom_torsion_atom_site_label_4
_geom_torsion
_geom_torsion_publ_flag
C6 C1 C2 O3 -179.58(17) no
C14 C1 C2 O3 -0.2(3) no
C6 C1 C2 C3 0.7(3) no
C14 C1 C2 C3 -179.94(17) no
O3 C2 C3 C4 179.30(18) no
C1 C2 C3 C4 -1.0(3) no
C2 C3 C4 C5 0.6(3) no
C3 C4 C5 C6 0.0(3) no
C4 C5 C6 C1 -0.2(3) no
C4 C5 C6 C7 178.34(18) no
C2 C1 C6 C5 -0.1(2) no
C14 C1 C6 C5 -179.40(16) no
C2 C1 C6 C7 -178.54(15) no
C14 C1 C6 C7 2.2(3) no
C5 C6 C7 C8 -96.9(2) no
C1 C6 C7 C8 81.5(2) no
C6 C7 C8 C9 174.16(16) yes
C6 C7 C8 C13 50.2(2) yes
C13 C8 C9 C10 -54.4(2) no
C7 C8 C9 C10 179.40(19) no
C8 C9 C10 C11 55.4(3) no
C9 C10 C11 C12 -54.1(3) no
C10 C11 C12 C13 54.2(3) no
C9 C8 C13 C12 54.1(2) no
C7 C8 C13 C12 178.02(17) no
C11 C12 C13 C8 -54.5(3) no
C2 C1 C14 O1 0.1(3) yes
C6 C1 C14 O1 179.42(16) no
C2 C1 C14 O2 -179.89(16) no
C6 C1 C14 O2 -0.6(3) yes

loop_
_cod_related_entry_id
_cod_related_entry_database
_cod_related_entry_code
1 ChemSpider 21136335
